data_4509611
loop_
_publ_author_name
'Zhou, Xin-Hui'
'Du, Xiao-Di'
'Li, Gao-Nan'
'Zuo, Jing-Lin'
'You, Xiao-Zeng'

_publ_section_title
;
 Coordination Polymers Assembled from 3,5-Pyrazoledicarboxylic Acid and
 Bis(triazolyl) Ligands: Chiral andMeso-Structures Induced by Ligand
 Flexibility and a Six-Connected Self-Catenated Network
;
_journal_issue 10
_journal_name_full 'Crystal Growth &amp; Design'
_journal_page_first 4487
_journal_paper_doi 10.1021/cg900509r
_journal_volume 9
_journal_year 2009
_chemical_formula_sum 'C26 H48 N12 Ni3 O18'
_chemical_formula_weight 992.89
_chemical_name_systematic
; 
 ? 
;
_space_group_IT_number 14
_symmetry_cell_setting monoclinic
_symmetry_space_group_name_Hall '-P 2ybc'
_symmetry_space_group_name_H-M 'P 1 21/c 1'
_atom_sites_solution_hydrogens geom
_atom_sites_solution_primary direct
_atom_sites_solution_secondary difmap
_audit_creation_method SHELXL-97
_cell_angle_alpha 90.00
_cell_angle_beta 95.517(2)
_cell_angle_gamma 90.00
_cell_formula_units_Z 2
_cell_length_a 11.3568(12)
_cell_length_b 9.0204(9)
_cell_length_c 19.742(2)
_cell_measurement_reflns_used 3158
_cell_measurement_temperature 291(2)
_cell_measurement_theta_max 27.6
_cell_measurement_theta_min 2.5
_cell_volume 2013.1(4)
_computing_cell_refinement SMART
_computing_data_collection 'SMART (Bruker, 2000)'
_computing_data_reduction 'SAINT (Bruker, 2000)'
_computing_molecular_graphics SHELXTL
_computing_publication_material SHELXTL
_computing_structure_refinement SHELXTL
_computing_structure_solution 'SHELXTL (Bruker, 2000)'
_diffrn_ambient_temperature 291(2)
_diffrn_measured_fraction_theta_full 0.996
_diffrn_measured_fraction_theta_max 0.996
_diffrn_measurement_device_type 'Bruker Smart Apex CCD'
_diffrn_measurement_method 'phi and omega scans'
_diffrn_radiation_monochromator graphite
_diffrn_radiation_source 'fine-focus sealed tube'
_diffrn_radiation_type MoK\a
_diffrn_radiation_wavelength 0.71073
_diffrn_reflns_av_R_equivalents 0.0484
_diffrn_reflns_av_sigmaI/netI 0.0571
_diffrn_reflns_limit_h_max 14
_diffrn_reflns_limit_h_min -10
_diffrn_reflns_limit_k_max 11
_diffrn_reflns_limit_k_min -11
_diffrn_reflns_limit_l_max 21
_diffrn_reflns_limit_l_min -24
_diffrn_reflns_number 10463
_diffrn_reflns_theta_full 26.00
_diffrn_reflns_theta_max 26.00
_diffrn_reflns_theta_min 1.80
_exptl_absorpt_coefficient_mu 1.476
_exptl_absorpt_correction_T_max 0.7770
_exptl_absorpt_correction_T_min 0.7567
_exptl_absorpt_correction_type multi-scan
_exptl_absorpt_process_details 'SADABS; Bruker, 2000'
_exptl_crystal_colour blue
_exptl_crystal_density_diffrn 1.638
_exptl_crystal_density_method 'not measured'
_exptl_crystal_description block
_exptl_crystal_F_000 1032
_exptl_crystal_size_max 0.20
_exptl_crystal_size_mid 0.19
_exptl_crystal_size_min 0.18
_refine_diff_density_max 0.638
_refine_diff_density_min -0.672
_refine_diff_density_rms 0.091
_refine_ls_extinction_method none
_refine_ls_goodness_of_fit_ref 1.009
_refine_ls_hydrogen_treatment constr
_refine_ls_matrix_type full
_refine_ls_number_parameters 268
_refine_ls_number_reflns 3934
_refine_ls_number_restraints 0
_refine_ls_restrained_S_all 1.009
_refine_ls_R_factor_all 0.0561
_refine_ls_R_factor_gt 0.0456
_refine_ls_shift/su_max 0.000
_refine_ls_shift/su_mean 0.000
_refine_ls_structure_factor_coef Fsqd
_refine_ls_weighting_details 'calc w=1/[\s^2^(Fo^2^)+(0.0595P)^2^+0.0000P] where P=(Fo^2^+2Fc^2^)/3'
_refine_ls_weighting_scheme calc
_refine_ls_wR_factor_gt 0.1070
_refine_ls_wR_factor_ref 0.1119
_reflns_number_gt 3296
_reflns_number_total 3934
_reflns_threshold_expression >2sigma(I)
_cod_data_source_file cg900509rsup1.cif
_cod_data_source_block 3
_cod_original_cell_volume 2013.0(4)
_cod_original_sg_symbol_H-M P2(1)/c
_cod_database_code 4509611

loop_
_symmetry_equiv_pos_as_xyz
'x, y, z'
'-x, y+1/2, -z+1/2'
'-x, -y, -z'
'x, -y-1/2, z-1/2'

loop_
_atom_site_label
_atom_site_type_symbol
_atom_site_fract_x
_atom_site_fract_y
_atom_site_fract_z
_atom_site_U_iso_or_equiv
_atom_site_adp_type
_atom_site_occupancy
_atom_site_symmetry_multiplicity
_atom_site_calc_flag
_atom_site_refinement_flags
Ni1 Ni 0.0000 1.0000 0.0000 0.01861(16) Uani 1 2 d S
Ni2 Ni 0.01608(4) 0.72389(5) 0.18991(2) 0.02063(14) Uani 1 1 d .
C1 C -0.0949(3) 0.7658(4) -0.08766(17) 0.0220(7) Uani 1 1 d .
C2 C -0.0989(3) 0.7100(3) -0.01766(16) 0.0189(7) Uani 1 1 d .
C3 C -0.1450(3) 0.5817(4) 0.00781(16) 0.0240(7) Uani 1 1 d .
H3 H -0.1844 0.5048 -0.0162 0.029 Uiso 1 1 calc R
C4 C -0.1188(3) 0.5949(3) 0.07745(16) 0.0204(7) Uani 1 1 d .
C5 C -0.1382(3) 0.4965(4) 0.13550(17) 0.0237(8) Uani 1 1 d .
C6 C 0.2386(3) 0.8564(4) 0.0443(2) 0.0326(9) Uani 1 1 d .
H6 H 0.2092 0.8117 0.0816 0.039 Uiso 1 1 calc R
C7 C 0.2555(3) 0.9704(5) -0.0461(2) 0.0388(10) Uani 1 1 d .
H7 H 0.2360 1.0244 -0.0857 0.047 Uiso 1 1 calc R
C8 C 0.4522(4) 0.8009(5) 0.0770(2) 0.0453(11) Uani 1 1 d .
H8A H 0.4235 0.7530 0.1162 0.054 Uiso 1 1 calc R
H8B H 0.5008 0.8844 0.0932 0.054 Uiso 1 1 calc R
C9 C 0.5276(4) 0.6925(5) 0.0421(2) 0.0488(12) Uani 1 1 d .
H9A H 0.5927 0.6608 0.0742 0.059 Uiso 1 1 calc R
H9B H 0.5609 0.7427 0.0049 0.059 Uiso 1 1 calc R
C10 C 0.4605(4) 0.5571(5) 0.0145(3) 0.0524(12) Uani 1 1 d .
H10A H 0.4001 0.5878 -0.0208 0.063 Uiso 1 1 calc R
H10B H 0.4211 0.5120 0.0508 0.063 Uiso 1 1 calc R
C11 C 0.4303(6) 0.2325(9) 0.1426(3) 0.119(3) Uani 1 1 d .
H11A H 0.4958 0.2722 0.1212 0.178 Uiso 1 1 d R
H11B H 0.3769 0.3112 0.1515 0.178 Uiso 1 1 d R
H11C H 0.3894 0.1607 0.1131 0.178 Uiso 1 1 d R
C12 C 0.3883(6) 0.1088(11) 0.2474(4) 0.131(3) Uani 1 1 d .
H12A H 0.4285 0.0653 0.2875 0.197 Uiso 1 1 d R
H12B H 0.3399 0.0353 0.2231 0.197 Uiso 1 1 d R
H12C H 0.3395 0.1891 0.2601 0.197 Uiso 1 1 d R
C13 C 0.5854(5) 0.1539(7) 0.2252(3) 0.0685(15) Uani 1 1 d .
H13 H 0.6381 0.1917 0.1964 0.082 Uiso 1 1 calc R
N1 N -0.0483(2) 0.7947(3) 0.03350(13) 0.0186(6) Uani 1 1 d .
N2 N -0.0601(2) 0.7237(3) 0.09210(13) 0.0196(6) Uani 1 1 d .
N3 N 0.1738(2) 0.9290(3) -0.00377(15) 0.0268(7) Uani 1 1 d .
N4 N 0.3638(3) 0.9282(4) -0.02667(18) 0.0448(9) Uani 1 1 d .
N5 N 0.3509(3) 0.8558(4) 0.03238(17) 0.0349(8) Uani 1 1 d .
N6 N 0.4740(4) 0.1640(5) 0.2053(2) 0.0640(12) Uani 1 1 d .
O1 O -0.0513(2) 0.8954(2) -0.09353(11) 0.0243(5) Uani 1 1 d .
O2 O -0.1324(2) 0.6877(3) -0.13740(11) 0.0318(6) Uani 1 1 d .
O3 O -0.1982(2) 0.3820(3) 0.12783(12) 0.0345(6) Uani 1 1 d .
O4 O -0.0862(2) 0.5390(3) 0.19299(11) 0.0265(6) Uani 1 1 d .
O5 O 0.1577(2) 0.6086(3) 0.15657(12) 0.0279(6) Uani 1 1 d .
H5A H 0.2174 0.6036 0.1859 0.034 Uiso 1 1 d R
H5B H 0.1548 0.5285 0.1338 0.034 Uiso 1 1 d R
O6 O 0.1226(2) 0.9055(2) 0.19261(11) 0.0251(5) Uani 1 1 d .
H6A H 0.1170 0.9570 0.2282 0.030 Uiso 1 1 d R
H6B H 0.1523 0.9603 0.1636 0.030 Uiso 1 1 d R
O7 O 0.0876(2) 0.6746(3) 0.29244(11) 0.0269(5) Uani 1 1 d .
H7A H 0.1145 0.5887 0.2852 0.032 Uiso 1 1 d R
H7B H 0.0142 0.6658 0.2969 0.032 Uiso 1 1 d R
O8 O -0.1228(2) 0.8463(3) 0.22648(12) 0.0305(6) Uani 1 1 d .
H8C H -0.1716 0.8737 0.1935 0.037 Uiso 1 1 d R
H8D H -0.0537 0.8673 0.2164 0.037 Uiso 1 1 d R
O9 O 0.6275(3) 0.0992(6) 0.2786(2) 0.0957(15) Uani 1 1 d .

loop_
_atom_site_aniso_label
_atom_site_aniso_U_11
_atom_site_aniso_U_22
_atom_site_aniso_U_33
_atom_site_aniso_U_23
_atom_site_aniso_U_13
_atom_site_aniso_U_12
Ni1 0.0244(3) 0.0146(3) 0.0171(3) 0.0005(2) 0.0034(2) -0.0018(2)
Ni2 0.0293(3) 0.0174(2) 0.0152(2) -0.00038(16) 0.00201(18) -0.00135(17)
C1 0.0270(18) 0.0204(18) 0.0188(17) 0.0006(13) 0.0032(14) 0.0007(14)
C2 0.0257(18) 0.0149(16) 0.0162(16) 0.0000(12) 0.0030(13) -0.0005(13)
C3 0.0303(19) 0.0233(19) 0.0183(17) -0.0013(14) 0.0023(14) -0.0064(14)
C4 0.0253(18) 0.0163(17) 0.0196(17) 0.0016(13) 0.0014(13) -0.0011(13)
C5 0.0289(19) 0.0207(18) 0.0216(18) 0.0021(14) 0.0018(15) -0.0010(14)
C6 0.034(2) 0.030(2) 0.036(2) 0.0057(17) 0.0112(17) 0.0039(16)
C7 0.035(2) 0.043(3) 0.039(2) 0.0126(19) 0.0073(18) 0.0033(18)
C8 0.036(2) 0.051(3) 0.048(3) 0.009(2) -0.002(2) 0.007(2)
C9 0.035(2) 0.046(3) 0.065(3) 0.008(2) 0.002(2) 0.009(2)
C10 0.036(2) 0.041(3) 0.080(4) 0.013(2) 0.005(2) 0.007(2)
C11 0.110(6) 0.175(8) 0.067(5) 0.018(5) -0.013(4) 0.059(5)
C12 0.053(4) 0.209(10) 0.130(7) 0.036(6) -0.001(4) -0.022(5)
C13 0.048(3) 0.085(4) 0.073(4) 0.007(3) 0.008(3) 0.006(3)
N1 0.0257(15) 0.0149(14) 0.0154(14) 0.0017(11) 0.0028(11) -0.0019(11)
N2 0.0265(15) 0.0190(15) 0.0135(13) 0.0011(11) 0.0030(11) -0.0011(11)
N3 0.0269(16) 0.0238(16) 0.0309(17) 0.0015(13) 0.0085(13) 0.0008(12)
N4 0.034(2) 0.054(2) 0.048(2) 0.0139(18) 0.0114(16) 0.0007(16)
N5 0.0304(17) 0.0347(19) 0.0402(19) 0.0055(15) 0.0065(14) 0.0050(14)
N6 0.047(2) 0.088(3) 0.056(3) 0.002(2) -0.002(2) 0.011(2)
O1 0.0374(14) 0.0182(12) 0.0175(12) 0.0012(9) 0.0038(10) -0.0055(10)
O2 0.0554(17) 0.0248(14) 0.0151(12) -0.0026(10) 0.0024(11) -0.0075(12)
O3 0.0447(16) 0.0273(14) 0.0299(14) 0.0075(11) -0.0049(12) -0.0151(12)
O4 0.0391(15) 0.0227(13) 0.0174(12) 0.0039(10) 0.0007(10) -0.0084(11)
O5 0.0343(14) 0.0217(13) 0.0275(13) -0.0064(10) 0.0015(10) 0.0006(10)
O6 0.0386(14) 0.0189(13) 0.0190(12) -0.0023(9) 0.0093(10) -0.0066(10)
O7 0.0341(14) 0.0228(13) 0.0241(13) -0.0032(10) 0.0050(10) 0.0043(10)
O8 0.0266(13) 0.0382(15) 0.0268(14) -0.0039(11) 0.0036(10) 0.0010(11)
O9 0.053(2) 0.136(4) 0.093(3) 0.029(3) -0.022(2) -0.004(2)

loop_
_atom_type_symbol
_atom_type_description
_atom_type_scat_dispersion_real
_atom_type_scat_dispersion_imag
_atom_type_scat_source
C C 0.0033 0.0016 'International Tables Vol C Tables 4.2.6.8 and 6.1.1.4'
H H 0.0000 0.0000 'International Tables Vol C Tables 4.2.6.8 and 6.1.1.4'
N N 0.0061 0.0033 'International Tables Vol C Tables 4.2.6.8 and 6.1.1.4'
O O 0.0106 0.0060 'International Tables Vol C Tables 4.2.6.8 and 6.1.1.4'
Ni Ni 0.3393 1.1124 'International Tables Vol C Tables 4.2.6.8 and 6.1.1.4'

loop_
_geom_angle_atom_site_label_1
_geom_angle_atom_site_label_2
_geom_angle_atom_site_label_3
_geom_angle
_geom_angle_site_symmetry_1
_geom_angle_site_symmetry_3
N1 Ni1 N1 180.00(13) . 3_575
N1 Ni1 N3 88.99(11) . 3_575
N1 Ni1 N3 91.01(11) 3_575 3_575
N1 Ni1 N3 91.01(11) . .
N1 Ni1 N3 88.99(11) 3_575 .
N3 Ni1 N3 180.00(16) 3_575 .
N1 Ni1 O1 79.55(9) . .
N1 Ni1 O1 100.45(9) 3_575 .
N3 Ni1 O1 89.18(10) 3_575 .
N3 Ni1 O1 90.82(10) . .
N1 Ni1 O1 100.45(9) . 3_575
N1 Ni1 O1 79.55(9) 3_575 3_575
N3 Ni1 O1 90.82(10) 3_575 3_575
N3 Ni1 O1 89.18(10) . 3_575
O1 Ni1 O1 180.00(6) . 3_575
O6 Ni2 O4 176.54(9) . .
O6 Ni2 N2 102.87(10) . .
O4 Ni2 N2 80.57(10) . .
O6 Ni2 O5 86.25(9) . .
O4 Ni2 O5 93.48(10) . .
N2 Ni2 O5 88.30(10) . .
O6 Ni2 O8 91.83(9) . .
O4 Ni2 O8 88.34(10) . .
N2 Ni2 O8 93.53(10) . .
O5 Ni2 O8 177.61(9) . .
O6 Ni2 O7 88.40(9) . .
O4 Ni2 O7 88.14(9) . .
N2 Ni2 O7 167.80(10) . .
O5 Ni2 O7 87.77(9) . .
O8 Ni2 O7 90.75(9) . .
O6 Ni2 H8D 70.0 . .
O4 Ni2 H8D 110.2 . .
N2 Ni2 H8D 97.4 . .
O5 Ni2 H8D 156.3 . .
O8 Ni2 H8D 21.8 . .
O7 Ni2 H8D 90.8 . .
O2 C1 O1 123.4(3) . .
O2 C1 C2 120.3(3) . .
O1 C1 C2 116.4(3) . .
N1 C2 C3 110.5(3) . .
N1 C2 C1 117.3(3) . .
C3 C2 C1 132.2(3) . .
C4 C3 C2 103.6(3) . .
C4 C3 H3 128.2 . .
C2 C3 H3 128.2 . .
N2 C4 C3 109.9(3) . .
N2 C4 C5 117.0(3) . .
C3 C4 C5 133.1(3) . .
O3 C5 O4 123.8(3) . .
O3 C5 C4 121.7(3) . .
O4 C5 C4 114.5(3) . .
N3 C6 N5 110.9(3) . .
N3 C6 H6 124.6 . .
N5 C6 H6 124.6 . .
N4 C7 N3 114.7(4) . .
N4 C7 H7 122.7 . .
N3 C7 H7 122.7 . .
N5 C8 C9 113.1(4) . .
N5 C8 H8A 109.0 . .
C9 C8 H8A 109.0 . .
N5 C8 H8B 109.0 . .
C9 C8 H8B 109.0 . .
H8A C8 H8B 107.8 . .
C8 C9 C10 113.5(4) . .
C8 C9 H9A 108.9 . .
C10 C9 H9A 108.9 . .
C8 C9 H9B 108.9 . .
C10 C9 H9B 108.9 . .
H9A C9 H9B 107.7 . .
C9 C10 C10 112.9(5) . 3_665
C9 C10 H10A 109.0 . .
C10 C10 H10A 109.0 3_665 .
C9 C10 H10B 109.0 . .
C10 C10 H10B 109.0 3_665 .
H10A C10 H10B 107.8 . .
N6 C11 H11A 108.9 . .
N6 C11 H11B 109.5 . .
H11A C11 H11B 109.5 . .
N6 C11 H11C 110.0 . .
H11A C11 H11C 109.5 . .
H11B C11 H11C 109.5 . .
N6 C12 H12A 109.1 . .
N6 C12 H12B 109.9 . .
H12A C12 H12B 109.5 . .
N6 C12 H12C 109.4 . .
H12A C12 H12C 109.5 . .
H12B C12 H12C 109.5 . .
O9 C13 N6 125.7(5) . .
O9 C13 H13 117.2 . .
N6 C13 H13 117.2 . .
N2 N1 C2 107.7(3) . .
N2 N1 Ni1 139.4(2) . .
C2 N1 Ni1 112.1(2) . .
N1 N2 C4 108.3(2) . .
N1 N2 Ni2 138.5(2) . .
C4 N2 Ni2 111.0(2) . .
C6 N3 C7 102.3(3) . .
C6 N3 Ni1 126.3(2) . .
C7 N3 Ni1 130.0(3) . .
C7 N4 N5 102.5(3) . .
C6 N5 N4 109.7(3) . .
C6 N5 C8 127.6(3) . .
N4 N5 C8 122.4(3) . .
C13 N6 C12 120.0(5) . .
C13 N6 C11 122.9(5) . .
C12 N6 C11 117.0(5) . .
C1 O1 Ni1 114.0(2) . .
C5 O4 Ni2 115.6(2) . .
Ni2 O5 H5A 113.7 . .
Ni2 O5 H5B 127.0 . .
H5A O5 H5B 107.7 . .
Ni2 O6 H6A 111.7 . .
Ni2 O6 H6B 136.4 . .
H6A O6 H6B 107.7 . .
Ni2 O7 H7A 98.0 . .
Ni2 O7 H7B 80.4 . .
H7A O7 H7B 107.7 . .
Ni2 O8 H8C 110.1 . .
Ni2 O8 H8D 45.4 . .
H8C O8 H8D 107.7 . .

loop_
_geom_bond_atom_site_label_1
_geom_bond_atom_site_label_2
_geom_bond_distance
_geom_bond_site_symmetry_2
Ni1 N1 2.059(3) .
Ni1 N1 2.059(3) 3_575
Ni1 N3 2.083(3) 3_575
Ni1 N3 2.083(3) .
Ni1 O1 2.106(2) .
Ni1 O1 2.106(2) 3_575
Ni2 O6 2.034(2) .
Ni2 O4 2.036(2) .
Ni2 N2 2.039(3) .
Ni2 O5 2.075(2) .
Ni2 O8 2.109(2) .
Ni2 O7 2.153(2) .
Ni2 H8D 1.6293 .
C1 O2 1.250(4) .
C1 O1 1.278(4) .
C1 C2 1.476(4) .
C2 N1 1.350(4) .
C2 C3 1.385(4) .
C3 C4 1.384(4) .
C3 H3 0.9300 .
C4 N2 1.357(4) .
C4 C5 1.482(4) .
C5 O3 1.239(4) .
C5 O4 1.287(4) .
C6 N3 1.318(5) .
C6 N5 1.319(4) .
C6 H6 0.9300 .
C7 N4 1.309(5) .
C7 N3 1.359(5) .
C7 H7 0.9300 .
C8 N5 1.466(5) .
C8 C9 1.509(6) .
C8 H8A 0.9700 .
C8 H8B 0.9700 .
C9 C10 1.513(6) .
C9 H9A 0.9700 .
C9 H9B 0.9700 .
C10 C10 1.514(9) 3_665
C10 H10A 0.9700 .
C10 H10B 0.9700 .
C11 N6 1.430(7) .
C11 H11A 0.9600 .
C11 H11B 0.9600 .
C11 H11C 0.9600 .
C12 N6 1.428(8) .
C12 H12A 0.9600 .
C12 H12B 0.9600 .
C12 H12C 0.9600 .
C13 O9 1.218(6) .
C13 N6 1.292(6) .
C13 H13 0.9300 .
N1 N2 1.340(3) .
N4 N5 1.356(4) .
O5 H5A 0.8500 .
O5 H5B 0.8501 .
O6 H6A 0.8501 .
O6 H6B 0.8499 .
O7 H7A 0.8500 .
O7 H7B 0.8500 .
O8 H8C 0.8499 .
O8 H8D 0.8500 .

loop_
_geom_hbond_atom_site_label_D
_geom_hbond_atom_site_label_H
_geom_hbond_atom_site_label_A
_geom_hbond_distance_DH
_geom_hbond_distance_HA
_geom_hbond_distance_DA
_geom_hbond_angle_DHA
_geom_hbond_site_symmetry_A
O5 H5A O9 0.85 1.83 2.646(4) 159.6 2_655
O5 H5B O2 0.85 1.97 2.710(3) 145.1 3_565
O6 H6A O4 0.85 1.79 2.627(3) 169.3 2
O6 H6B O1 0.85 2.15 2.721(3) 124.4 3_575
O7 H7A O8 0.85 2.20 3.016(3) 160.5 2_545
O7 H7B O1 0.85 2.42 2.939(3) 120.3 4_576
O7 H7B O2 0.85 2.57 3.221(4) 133.9 4_576
C6 H6 O5 0.93 2.46 3.337(5) 157.3 .
C12 H12A O9 0.96 2.30 2.722(7) 106.0 .
